data_4336225
loop_
_publ_author_name
'Michael D. Randles'
'Peter V. Simpson'
'Vivek Gupta'
'Junhong Fu'
'Graeme J. Moxey'
'Torsten Schwich'
'Alan L. Criddle'
'Simon Petrie'
'Jonathan G. MacLellan'
'Stuart R. Batten'
'Robert Stranger'
'Marie P. Cifuentes'
'Mark G. Humphrey'

_publ_section_title
;
 Syntheses of Pentanuclear Group 6 Iridium Clusters by Core Expansion of
 Tetranuclear Clusters with Ir(CO)2(\h5-C5Me4R) (R = H, Me)
;
_journal_name_full 'Inorganic Chemistry'
_journal_page_first 11256
_journal_page_last 11268
_journal_paper_doi 10.1021/ic401502f
_journal_volume 52
_journal_year 2013
_chemical_formula_moiety 'C28 H23 Ir3 Mo2 O9'
_chemical_formula_sum 'C28 H23 Ir3 Mo2 O9'
_chemical_formula_weight 1271.94
_chemical_name_systematic
; 
 ? 
;
_space_group_IT_number 14
_space_group_name_Hall '-P 2yn'
_symmetry_cell_setting monoclinic
_symmetry_space_group_name_Hall '-P 2yn'
_symmetry_space_group_name_H-M 'P 1 21/n 1'
_atom_sites_solution_hydrogens geom
_atom_sites_solution_primary direct
_atom_sites_solution_secondary difmap
_audit_creation_method SHELXL-97
_cell_angle_alpha 90.00
_cell_angle_beta 93.595(4)
_cell_angle_gamma 90.00
_cell_formula_units_Z 4
_cell_length_a 10.0292(11)
_cell_length_b 20.408(2)
_cell_length_c 13.8617(16)
_cell_measurement_reflns_used 35249
_cell_measurement_temperature 123(2)
_cell_measurement_theta_max 30.12
_cell_measurement_theta_min 3.15
_cell_volume 2831.6(5)
_computing_cell_refinement 'Bruker Apex2 v2.0 (Bruker Axs 2005)'
_computing_data_collection 'Bruker Apex2 v2.0 (Bruker Axs 2005)'
_computing_data_reduction 'Bruker Apex2 v2.0 (Bruker Axs 2005)'
_computing_molecular_graphics 'X-seed (Barbour, 2001)'
_computing_publication_material 'CIFTAB (Sheldrick, 1997)'
_computing_structure_refinement 'SHELXL-97 (Sheldrick, 1997)'
_computing_structure_solution 'SHELXS-97 (Sheldrick, 1997)'
_diffrn_ambient_temperature 123(2)
_diffrn_measured_fraction_theta_full 0.980
_diffrn_measured_fraction_theta_max 0.980
_diffrn_measurement_device_type 'Bruker X8 Apex KAPPA CCD'
_diffrn_measurement_method '0.5 deg frames in phi and omega'
_diffrn_radiation_monochromator graphite
_diffrn_radiation_source 'fine-focus sealed tube'
_diffrn_radiation_type MoK\a
_diffrn_radiation_wavelength 0.71073
_diffrn_reflns_av_R_equivalents 0.0594
_diffrn_reflns_av_sigmaI/netI 0.0535
_diffrn_reflns_limit_h_max 13
_diffrn_reflns_limit_h_min -8
_diffrn_reflns_limit_k_max 27
_diffrn_reflns_limit_k_min -28
_diffrn_reflns_limit_l_max 18
_diffrn_reflns_limit_l_min -19
_diffrn_reflns_number 34631
_diffrn_reflns_theta_full 30.10
_diffrn_reflns_theta_max 30.10
_diffrn_reflns_theta_min 1.78
_exptl_absorpt_coefficient_mu 14.964
_exptl_absorpt_correction_T_max 0.3161
_exptl_absorpt_correction_T_min 0.1538
_exptl_absorpt_correction_type multi-scan
_exptl_absorpt_process_details 'SADABS (Sheldrick, 1997)'
_exptl_crystal_colour red
_exptl_crystal_density_diffrn 2.984
_exptl_crystal_description prismatic
_exptl_crystal_F_000 2312
_exptl_crystal_size_max 0.20
_exptl_crystal_size_mid 0.18
_exptl_crystal_size_min 0.10
_refine_diff_density_max 1.769
_refine_diff_density_min -2.373
_refine_diff_density_rms 0.618
_refine_ls_extinction_method none
_refine_ls_goodness_of_fit_ref 1.178
_refine_ls_hydrogen_treatment constr
_refine_ls_matrix_type full
_refine_ls_number_parameters 383
_refine_ls_number_reflns 8172
_refine_ls_number_restraints 0
_refine_ls_restrained_S_all 1.178
_refine_ls_R_factor_all 0.0422
_refine_ls_R_factor_gt 0.0308
_refine_ls_shift/su_max 0.001
_refine_ls_shift/su_mean 0.000
_refine_ls_structure_factor_coef Fsqd
_refine_ls_weighting_details 'calc w=1/[\s^2^(Fo^2^)+(0.0461P)^2^+2.5635P] where P=(Fo^2^+2Fc^2^)/3'
_refine_ls_weighting_scheme calc
_refine_ls_wR_factor_gt 0.0768
_refine_ls_wR_factor_ref 0.1043
_reflns_number_gt 6947
_reflns_number_total 8172
_reflns_threshold_expression >2sigma(I)
_cod_data_source_file ic401502f_si_002_08.cif
_cod_data_source_block 3c
_cod_original_sg_symbol_H-M 'P 21/n'
_cod_database_code 4336225

loop_
_symmetry_equiv_pos_as_xyz
'x, y, z'
'-x+1/2, y+1/2, -z+1/2'
'-x, -y, -z'
'x-1/2, -y-1/2, z-1/2'

loop_
_atom_site_label
_atom_site_type_symbol
_atom_site_fract_x
_atom_site_fract_y
_atom_site_fract_z
_atom_site_U_iso_or_equiv
_atom_site_adp_type
_atom_site_occupancy
_atom_site_symmetry_multiplicity
_atom_site_calc_flag
_atom_site_refinement_flags
Ir2 Ir 0.97202(3) 0.381788(13) 0.329369(18) 0.00843(7) Uani 1 1 d .
Ir3 Ir 0.93577(3) 0.380596(13) 0.134785(18) 0.00876(7) Uani 1 1 d .
Ir4 Ir 0.75504(2) 0.440751(13) 0.243142(17) 0.00727(7) Uani 1 1 d .
Mo1 Mo 0.77160(6) 0.30382(3) 0.24341(4) 0.00840(12) Uani 1 1 d .
Mo5 Mo 1.06567(6) 0.27353(3) 0.22742(4) 0.01101(13) Uani 1 1 d .
O111 O 0.9005(5) 0.2290(3) 0.4208(4) 0.0180(11) Uani 1 1 d .
O141 O 0.6522(5) 0.3686(3) 0.4206(4) 0.0145(11) Uani 1 1 d .
O221 O 0.9546(6) 0.3738(3) 0.5465(4) 0.0224(13) Uani 1 1 d .
O222 O 1.1482(5) 0.5008(3) 0.3231(4) 0.0208(12) Uani 1 1 d .
O251 O 1.2415(6) 0.3105(3) 0.4108(4) 0.0241(13) Uani 1 1 d .
O331 O 0.9591(7) 0.3088(3) -0.0551(4) 0.0348(17) Uani 1 1 d .
O332 O 1.0911(6) 0.5063(3) 0.0982(4) 0.0219(12) Uani 1 1 d .
O341 O 0.6637(5) 0.4051(3) 0.0389(3) 0.0143(10) Uani 1 1 d .
O551 O 1.2726(6) 0.3653(3) 0.1376(5) 0.0291(15) Uani 1 1 d .
C1 C 0.5581(7) 0.2945(4) 0.1624(5) 0.0156(15) Uani 1 1 d .
H1 H 0.5086 0.3312 0.1428 0.019 Uiso 1 1 calc R
C2 C 0.5554(7) 0.2633(4) 0.2537(6) 0.0180(16) Uani 1 1 d .
H2 H 0.5048 0.2759 0.3045 0.022 Uiso 1 1 calc R
C3 C 0.6437(7) 0.2098(4) 0.2531(6) 0.0173(16) Uani 1 1 d .
H3 H 0.6615 0.1808 0.3040 0.021 Uiso 1 1 calc R
C4 C 0.7015(7) 0.2074(4) 0.1613(5) 0.0152(15) Uani 1 1 d .
H4 H 0.7626 0.1767 0.1417 0.018 Uiso 1 1 calc R
C5 C 0.6482(7) 0.2606(4) 0.1063(5) 0.0132(14) Uani 1 1 d .
H5 H 0.6690 0.2713 0.0438 0.016 Uiso 1 1 calc R
C6 C 0.7993(8) 0.5450(3) 0.2720(5) 0.0122(14) Uani 1 1 d .
H6 H 0.8864 0.5609 0.2781 0.015 Uiso 1 1 calc R
C7 C 0.7246(7) 0.5203(3) 0.3494(5) 0.0095(13) Uani 1 1 d .
C8 C 0.5946(7) 0.5011(4) 0.3086(5) 0.0135(14) Uani 1 1 d .
C9 C 0.5896(7) 0.5136(4) 0.2069(5) 0.0114(14) Uani 1 1 d .
C10 C 0.7167(7) 0.5409(4) 0.1834(5) 0.0128(14) Uani 1 1 d .
C11 C 0.7662(8) 0.5202(4) 0.4533(5) 0.0161(15) Uani 1 1 d .
H11A H 0.7306 0.4821 0.4832 0.024 Uiso 1 1 calc R
H11B H 0.7332 0.5589 0.4830 0.024 Uiso 1 1 calc R
H11C H 0.8620 0.5194 0.4614 0.024 Uiso 1 1 calc R
C12 C 0.4774(8) 0.4808(4) 0.3642(5) 0.0185(16) Uani 1 1 d .
H12A H 0.4253 0.4489 0.3276 0.028 Uiso 1 1 calc R
H12B H 0.4230 0.5184 0.3754 0.028 Uiso 1 1 calc R
H12C H 0.5089 0.4622 0.4250 0.028 Uiso 1 1 calc R
C13 C 0.4685(7) 0.5043(4) 0.1388(5) 0.0153(15) Uani 1 1 d .
H13A H 0.4833 0.4683 0.0962 0.023 Uiso 1 1 calc R
H13B H 0.4525 0.5435 0.1016 0.023 Uiso 1 1 calc R
H13C H 0.3923 0.4951 0.1752 0.023 Uiso 1 1 calc R
C14 C 0.7497(8) 0.5655(4) 0.0862(5) 0.0162(15) Uani 1 1 d .
H14A H 0.8446 0.5714 0.0850 0.024 Uiso 1 1 calc R
H14B H 0.7056 0.6067 0.0736 0.024 Uiso 1 1 calc R
H14C H 0.7202 0.5344 0.0375 0.024 Uiso 1 1 calc R
C15 C 1.2321(9) 0.1966(4) 0.2245(7) 0.027(2) Uani 1 1 d .
H15 H 1.3189 0.2083 0.2450 0.032 Uiso 1 1 calc R
C16 C 1.1361(8) 0.1708(4) 0.2828(7) 0.0244(18) Uani 1 1 d .
H16 H 1.1477 0.1621 0.3486 0.029 Uiso 1 1 calc R
C17 C 1.0177(8) 0.1605(4) 0.2233(6) 0.0176(16) Uani 1 1 d .
H17 H 0.9377 0.1438 0.2432 0.021 Uiso 1 1 calc R
C18 C 1.0426(8) 0.1798(4) 0.1291(6) 0.0220(17) Uani 1 1 d .
H18 H 0.9817 0.1783 0.0757 0.026 Uiso 1 1 calc R
C19 C 1.1748(9) 0.2016(4) 0.1293(7) 0.027(2) Uani 1 1 d .
H19 H 1.2174 0.2169 0.0760 0.033 Uiso 1 1 calc R
C111 C 0.8723(7) 0.2601(4) 0.3515(5) 0.0142(14) Uani 1 1 d .
C141 C 0.7041(7) 0.3598(4) 0.3485(5) 0.0128(14) Uani 1 1 d .
C221 C 0.9615(7) 0.3773(3) 0.4643(5) 0.0107(14) Uani 1 1 d .
C222 C 1.0845(7) 0.4556(4) 0.3282(5) 0.0151(15) Uani 1 1 d .
C251 C 1.1587(8) 0.3058(4) 0.3473(5) 0.0165(15) Uani 1 1 d .
C331 C 0.9521(8) 0.3360(4) 0.0174(5) 0.0189(16) Uani 1 1 d .
C332 C 1.0329(7) 0.4585(4) 0.1091(5) 0.0138(14) Uani 1 1 d .
C341 C 0.7414(7) 0.4030(4) 0.1064(4) 0.0103(13) Uani 1 1 d .
C551 C 1.1844(7) 0.3365(4) 0.1689(6) 0.0180(16) Uani 1 1 d .

loop_
_atom_site_aniso_label
_atom_site_aniso_U_11
_atom_site_aniso_U_22
_atom_site_aniso_U_33
_atom_site_aniso_U_23
_atom_site_aniso_U_13
_atom_site_aniso_U_12
Ir2 0.01027(14) 0.00640(14) 0.00830(12) 0.00018(9) -0.00199(9) -0.00024(10)
Ir3 0.01208(14) 0.00643(14) 0.00784(12) -0.00022(9) 0.00130(9) 0.00006(10)
Ir4 0.00973(13) 0.00479(13) 0.00715(12) -0.00005(9) -0.00057(9) 0.00068(10)
Mo1 0.0101(3) 0.0052(3) 0.0098(3) 0.0004(2) -0.0006(2) -0.0010(2)
Mo5 0.0111(3) 0.0062(3) 0.0158(3) -0.0001(2) 0.0008(2) 0.0006(2)
O111 0.020(3) 0.014(3) 0.019(3) 0.007(2) -0.002(2) -0.003(2)
O141 0.014(3) 0.017(3) 0.013(2) 0.003(2) 0.005(2) 0.003(2)
O221 0.027(3) 0.025(3) 0.015(3) 0.002(2) -0.001(2) -0.005(3)
O222 0.024(3) 0.016(3) 0.021(3) 0.002(2) -0.001(2) -0.014(3)
O251 0.026(3) 0.022(3) 0.023(3) 0.002(2) -0.007(2) 0.006(3)
O331 0.047(4) 0.038(4) 0.020(3) -0.016(3) 0.010(3) -0.008(3)
O332 0.027(3) 0.017(3) 0.021(3) 0.003(2) 0.002(2) -0.007(3)
O341 0.020(3) 0.010(3) 0.012(2) 0.000(2) -0.005(2) -0.002(2)
O551 0.017(3) 0.023(4) 0.048(4) 0.015(3) 0.005(3) 0.005(3)
C1 0.009(3) 0.010(4) 0.027(4) -0.003(3) -0.008(3) -0.001(3)
C2 0.015(4) 0.012(4) 0.027(4) 0.001(3) 0.001(3) -0.004(3)
C3 0.017(4) 0.012(4) 0.023(4) 0.001(3) -0.002(3) -0.007(3)
C4 0.011(3) 0.013(4) 0.022(4) -0.007(3) -0.003(3) -0.001(3)
C5 0.014(3) 0.011(4) 0.014(3) -0.003(3) 0.001(3) -0.008(3)
C6 0.018(4) 0.003(3) 0.016(3) -0.003(3) 0.002(3) 0.003(3)
C7 0.013(3) 0.008(3) 0.008(3) -0.002(2) 0.000(2) 0.002(3)
C8 0.015(3) 0.011(4) 0.015(3) -0.002(3) 0.002(3) 0.002(3)
C9 0.016(3) 0.009(3) 0.008(3) -0.003(2) -0.003(2) 0.004(3)
C10 0.017(4) 0.004(3) 0.017(3) 0.001(3) 0.001(3) -0.003(3)
C11 0.020(4) 0.017(4) 0.011(3) -0.002(3) -0.001(3) 0.004(3)
C12 0.019(4) 0.020(4) 0.018(4) 0.003(3) 0.006(3) 0.000(3)
C13 0.016(4) 0.012(4) 0.017(3) 0.000(3) -0.006(3) 0.004(3)
C14 0.026(4) 0.007(4) 0.016(3) -0.003(3) 0.003(3) 0.004(3)
C15 0.019(4) 0.012(4) 0.049(5) -0.006(4) -0.002(4) 0.010(3)
C16 0.025(4) 0.007(4) 0.040(5) 0.004(3) -0.008(4) 0.003(3)
C17 0.015(4) 0.008(4) 0.030(4) -0.003(3) -0.001(3) 0.004(3)
C18 0.022(4) 0.017(4) 0.027(4) -0.008(3) 0.000(3) 0.001(3)
C19 0.029(5) 0.012(4) 0.042(5) -0.006(4) 0.016(4) 0.005(4)
C111 0.015(4) 0.004(3) 0.023(4) 0.000(3) 0.000(3) -0.004(3)
C141 0.013(3) 0.007(3) 0.018(3) 0.004(3) -0.002(3) -0.001(3)
C221 0.014(3) 0.006(3) 0.011(3) -0.002(2) -0.003(3) -0.001(3)
C222 0.017(4) 0.017(4) 0.012(3) 0.005(3) 0.003(3) 0.009(3)
C251 0.017(4) 0.015(4) 0.017(3) 0.001(3) -0.003(3) 0.001(3)
C331 0.016(4) 0.019(4) 0.022(4) -0.003(3) 0.005(3) -0.002(3)
C332 0.016(4) 0.015(4) 0.011(3) 0.002(3) 0.003(3) 0.002(3)
C341 0.017(3) 0.009(3) 0.004(3) 0.002(2) 0.000(2) -0.001(3)
C551 0.014(4) 0.016(4) 0.024(4) -0.001(3) 0.001(3) 0.008(3)

loop_
_atom_type_symbol
_atom_type_description
_atom_type_scat_dispersion_real
_atom_type_scat_dispersion_imag
_atom_type_scat_source
C C 0.0033 0.0016 'International Tables Vol C Tables 4.2.6.8 and 6.1.1.4'
H H 0.0000 0.0000 'International Tables Vol C Tables 4.2.6.8 and 6.1.1.4'
Ir Ir -1.4442 7.9887 'International Tables Vol C Tables 4.2.6.8 and 6.1.1.4'
Mo Mo -1.6832 0.6857 'International Tables Vol C Tables 4.2.6.8 and 6.1.1.4'
O O 0.0106 0.0060 'International Tables Vol C Tables 4.2.6.8 and 6.1.1.4'

loop_
_geom_angle_atom_site_label_1
_geom_angle_atom_site_label_2
_geom_angle_atom_site_label_3
_geom_angle
C221 Ir2 C222 96.8(3)
C221 Ir2 C251 87.6(3)
C222 Ir2 C251 93.1(3)
C221 Ir2 Ir3 168.6(2)
C222 Ir2 Ir3 92.4(2)
C251 Ir2 Ir3 98.67(17)
C221 Ir2 Ir4 111.6(2)
C222 Ir2 Ir4 96.1(2)
C251 Ir2 Ir4 157.46(18)
Ir3 Ir2 Ir4 60.472(10)
C221 Ir2 Mo1 108.4(2)
C222 Ir2 Mo1 150.9(2)
C251 Ir2 Mo1 102.16(18)
Ir3 Ir2 Mo1 61.110(14)
Ir4 Ir2 Mo1 61.512(16)
C221 Ir2 Mo5 120.1(2)
C222 Ir2 Mo5 113.9(2)
C251 Ir2 Mo5 43.26(18)
Ir3 Ir2 Mo5 61.291(15)
Ir4 Ir2 Mo5 114.371(17)
Mo1 Ir2 Mo5 65.779(19)
C331 Ir3 C332 99.7(3)
C331 Ir3 C341 94.4(3)
C332 Ir3 C341 105.9(3)
C331 Ir3 Ir2 148.8(3)
C332 Ir3 Ir2 98.1(2)
C341 Ir3 Ir2 105.12(18)
C331 Ir3 Ir4 142.6(2)
C332 Ir3 Ir4 95.3(2)
C341 Ir3 Ir4 48.37(18)
Ir2 Ir3 Ir4 59.768(11)
C331 Ir3 Mo1 106.4(2)
C332 Ir3 Mo1 153.6(2)
C341 Ir3 Mo1 68.62(19)
Ir2 Ir3 Mo1 60.763(15)
Ir4 Ir3 Mo1 61.163(16)
C331 Ir3 Mo5 87.5(3)
C332 Ir3 Mo5 120.3(2)
C341 Ir3 Mo5 132.8(2)
Ir2 Ir3 Mo5 61.395(15)
Ir4 Ir3 Mo5 113.852(17)
Mo1 Ir3 Mo5 65.695(19)
C341 Ir4 C6 122.2(3)
C341 Ir4 C7 152.3(3)
C6 Ir4 C7 37.9(2)
C341 Ir4 C10 90.1(3)
C6 Ir4 C10 37.9(3)
C7 Ir4 C10 63.2(2)
C341 Ir4 C9 92.1(3)
C6 Ir4 C9 62.8(3)
C7 Ir4 C9 62.5(2)
C10 Ir4 C9 37.6(3)
C341 Ir4 C8 124.8(3)
C6 Ir4 C8 62.8(3)
C7 Ir4 C8 37.5(3)
C10 Ir4 C8 62.6(3)
C9 Ir4 C8 36.9(2)
C341 Ir4 C141 108.4(3)
C6 Ir4 C141 129.2(3)
C7 Ir4 C141 93.4(3)
C10 Ir4 C141 149.3(3)
C9 Ir4 C141 115.3(3)
C8 Ir4 C141 86.8(3)
C341 Ir4 Ir2 104.3(2)
C6 Ir4 Ir2 101.66(19)
C7 Ir4 Ir2 99.94(17)
C10 Ir4 Ir2 133.53(19)
C9 Ir4 Ir2 162.10(17)
C8 Ir4 Ir2 129.73(18)
C141 Ir4 Ir2 66.49(18)
C341 Ir4 Ir3 47.5(2)
C6 Ir4 Ir3 113.71(19)
C7 Ir4 Ir3 144.98(18)
C10 Ir4 Ir3 108.30(18)
C9 Ir4 Ir3 132.83(17)
C8 Ir4 Ir3 169.64(18)
C141 Ir4 Ir3 102.15(19)
Ir2 Ir4 Ir3 59.760(12)
C341 Ir4 Mo1 68.0(2)
C6 Ir4 Mo1 162.13(19)
C7 Ir4 Mo1 137.55(18)
C10 Ir4 Mo1 157.56(18)
C9 Ir4 Mo1 134.37(19)
C8 Ir4 Mo1 125.93(19)
C141 Ir4 Mo1 45.00(19)
Ir2 Ir4 Mo1 60.547(14)
Ir3 Ir4 Mo1 60.552(14)
C111 Mo1 C141 83.4(3)
C111 Mo1 C3 80.8(3)
C141 Mo1 C3 102.5(3)
C111 Mo1 C2 103.1(3)
C141 Mo1 C2 78.4(3)
C3 Mo1 C2 35.2(3)
C111 Mo1 C4 96.5(3)
C141 Mo1 C4 136.3(3)
C3 Mo1 C4 35.7(3)
C2 Mo1 C4 58.9(3)
C111 Mo1 C1 137.0(3)
C141 Mo1 C1 93.1(3)
C3 Mo1 C1 58.1(3)
C2 Mo1 C1 35.1(3)
C4 Mo1 C1 57.9(3)
C111 Mo1 C5 131.2(3)
C141 Mo1 C5 127.7(3)
C3 Mo1 C5 58.3(3)
C2 Mo1 C5 58.5(3)
C4 Mo1 C5 34.7(3)
C1 Mo1 C5 34.7(2)
C111 Mo1 Ir2 67.0(2)
C141 Mo1 Ir2 68.2(2)
C3 Mo1 Ir2 147.08(19)
C2 Mo1 Ir2 145.9(2)
C4 Mo1 Ir2 150.72(18)
C1 Mo1 Ir2 149.49(19)
C5 Mo1 Ir2 152.28(17)
C111 Mo1 Ir3 112.0(2)
C141 Mo1 Ir3 108.1(2)
C3 Mo1 Ir3 147.8(2)
C2 Mo1 Ir3 144.70(19)
C4 Mo1 Ir3 112.17(19)
C1 Mo1 Ir3 109.75(19)
C5 Mo1 Ir3 94.16(17)
Ir2 Mo1 Ir3 58.127(16)
C111 Mo1 Ir4 118.7(2)
C141 Mo1 Ir4 53.7(2)
C3 Mo1 Ir4 142.5(2)
C2 Mo1 Ir4 107.4(2)
C4 Mo1 Ir4 144.73(19)
C1 Mo1 Ir4 91.61(19)
C5 Mo1 Ir4 110.03(18)
Ir2 Mo1 Ir4 57.940(15)
Ir3 Mo1 Ir4 58.285(14)
C111 Mo1 Mo5 60.6(2)
C141 Mo1 Mo5 123.0(2)
C3 Mo1 Mo5 112.3(2)
C2 Mo1 Mo5 147.5(2)
C4 Mo1 Mo5 93.24(18)
C1 Mo1 Mo5 143.61(19)
C5 Mo1 Mo5 109.03(18)
Ir2 Mo1 Mo5 57.778(18)
Ir3 Mo1 Mo5 57.627(18)
Ir4 Mo1 Mo5 105.14(2)
C551 Mo5 C251 82.1(3)
C551 Mo5 C15 88.8(3)
C251 Mo5 C15 86.4(3)
C551 Mo5 C19 81.4(3)
C251 Mo5 C19 119.4(3)
C15 Mo5 C19 35.6(3)
C551 Mo5 C16 123.2(3)
C251 Mo5 C16 84.5(3)
C15 Mo5 C16 35.2(3)
C19 Mo5 C16 58.6(3)
C551 Mo5 C18 109.5(3)
C251 Mo5 C18 141.8(3)
C15 Mo5 C18 58.5(3)
C19 Mo5 C18 34.8(3)
C16 Mo5 C18 58.3(3)
C551 Mo5 C17 139.4(3)
C251 Mo5 C17 115.7(3)
C15 Mo5 C17 58.5(3)
C19 Mo5 C17 58.0(3)
C16 Mo5 C17 35.3(3)
C18 Mo5 C17 34.6(3)
C551 Mo5 Ir3 65.0(2)
C251 Mo5 Ir3 107.9(2)
C15 Mo5 Ir3 147.2(2)
C19 Mo5 Ir3 116.5(2)
C16 Mo5 Ir3 166.6(2)
C18 Mo5 Ir3 110.0(2)
C17 Mo5 Ir3 131.41(18)
C551 Mo5 Ir2 85.6(2)
C251 Mo5 Ir2 57.9(2)
C15 Mo5 Ir2 144.3(2)
C19 Mo5 Ir2 167.0(2)
C16 Mo5 Ir2 130.2(2)
C18 Mo5 Ir2 154.9(2)
C17 Mo5 Ir2 134.95(19)
Ir3 Mo5 Ir2 57.314(16)
C551 Mo5 Mo1 121.0(2)
C251 Mo5 Mo1 106.4(2)
C15 Mo5 Mo1 148.5(2)
C19 Mo5 Mo1 131.9(2)
C16 Mo5 Mo1 115.8(2)
C18 Mo5 Mo1 98.5(2)
C17 Mo5 Mo1 90.20(19)
Ir3 Mo5 Mo1 56.678(17)
Ir2 Mo5 Mo1 56.443(17)
C5 C1 C2 108.7(7)
C5 C1 Mo1 73.1(4)
C2 C1 Mo1 71.3(4)
C5 C1 H1 125.6
C2 C1 H1 125.6
Mo1 C1 H1 121.7
C3 C2 C1 107.2(7)
C3 C2 Mo1 71.8(4)
C1 C2 Mo1 73.6(4)
C3 C2 H2 126.4
C1 C2 H2 126.4
Mo1 C2 H2 120.1
C2 C3 C4 108.8(7)
C2 C3 Mo1 73.0(4)
C4 C3 Mo1 73.7(4)
C2 C3 H3 125.6
C4 C3 H3 125.6
Mo1 C3 H3 119.4
C5 C4 C3 107.1(7)
C5 C4 Mo1 73.2(4)
C3 C4 Mo1 70.6(4)
C5 C4 H4 126.5
C3 C4 H4 126.5
Mo1 C4 H4 121.5
C1 C5 C4 108.2(6)
C1 C5 Mo1 72.3(4)
C4 C5 Mo1 72.1(4)
C1 C5 H5 125.9
C4 C5 H5 125.9
Mo1 C5 H5 121.5
C7 C6 C10 108.5(6)
C7 C6 Ir4 71.9(4)
C10 C6 Ir4 72.0(4)
C7 C6 H6 125.8
C10 C6 H6 125.8
Ir4 C6 H6 122.1
C6 C7 C8 107.7(6)
C6 C7 C11 126.9(6)
C8 C7 C11 125.2(6)
C6 C7 Ir4 70.2(4)
C8 C7 Ir4 72.6(4)
C11 C7 Ir4 127.1(5)
C9 C8 C7 108.2(6)
C9 C8 C12 125.0(7)
C7 C8 C12 126.2(6)
C9 C8 Ir4 71.5(4)
C7 C8 Ir4 69.9(4)
C12 C8 Ir4 130.9(5)
C8 C9 C10 108.3(6)
C8 C9 C13 125.0(7)
C10 C9 C13 126.5(6)
C8 C9 Ir4 71.6(4)
C10 C9 Ir4 70.0(4)
C13 C9 Ir4 127.6(5)
C6 C10 C9 107.3(6)
C6 C10 C14 126.9(7)
C9 C10 C14 125.5(6)
C6 C10 Ir4 70.1(4)
C9 C10 Ir4 72.4(4)
C14 C10 Ir4 127.0(5)
C7 C11 H11A 109.5
C7 C11 H11B 109.5
H11A C11 H11B 109.5
C7 C11 H11C 109.5
H11A C11 H11C 109.5
H11B C11 H11C 109.5
C8 C12 H12A 109.5
C8 C12 H12B 109.5
H12A C12 H12B 109.5
C8 C12 H12C 109.5
H12A C12 H12C 109.5
H12B C12 H12C 109.5
C9 C13 H13A 109.5
C9 C13 H13B 109.5
H13A C13 H13B 109.5
C9 C13 H13C 109.5
H13A C13 H13C 109.5
H13B C13 H13C 109.5
C10 C14 H14A 109.5
C10 C14 H14B 109.5
H14A C14 H14B 109.5
C10 C14 H14C 109.5
H14A C14 H14C 109.5
H14B C14 H14C 109.5
C16 C15 C19 108.3(8)
C16 C15 Mo5 73.7(5)
C19 C15 Mo5 73.2(5)
C16 C15 H15 125.9
C19 C15 H15 125.9
Mo5 C15 H15 119.1
C15 C16 C17 107.6(8)
C15 C16 Mo5 71.1(5)
C17 C16 Mo5 73.5(5)
C15 C16 H16 126.2
C17 C16 H16 126.2
Mo5 C16 H16 120.9
C18 C17 C16 108.0(7)
C18 C17 Mo5 72.5(5)
C16 C17 Mo5 71.2(5)
C18 C17 H17 126.0
C16 C17 H17 126.0
Mo5 C17 H17 122.0
C19 C18 C17 108.2(8)
C19 C18 Mo5 71.4(5)
C17 C18 Mo5 72.9(5)
C19 C18 H18 125.9
C17 C18 H18 125.9
Mo5 C18 H18 121.6
C18 C19 C15 108.0(8)
C18 C19 Mo5 73.8(5)
C15 C19 Mo5 71.2(5)
C18 C19 H19 126.0
C15 C19 H19 126.0
Mo5 C19 H19 120.8
O111 C111 Mo1 163.1(6)
O141 C141 Mo1 154.0(6)
O141 C141 Ir4 124.4(6)
Mo1 C141 Ir4 81.3(2)
O221 C221 Ir2 179.1(7)
O222 C222 Ir2 176.3(6)
O251 C251 Mo5 159.3(7)
O251 C251 Ir2 121.8(6)
Mo5 C251 Ir2 78.8(3)
O331 C331 Ir3 178.5(7)
O332 C332 Ir3 176.7(6)
O341 C341 Ir3 138.1(5)
O341 C341 Ir4 136.4(6)
Ir3 C341 Ir4 84.1(3)
O551 C551 Mo5 167.6(7)

loop_
_geom_bond_atom_site_label_1
_geom_bond_atom_site_label_2
_geom_bond_distance
Ir2 C221 1.882(7)
Ir2 C222 1.883(8)
Ir2 C251 2.432(8)
Ir2 Ir3 2.6991(5)
Ir2 Ir4 2.6993(4)
Ir2 Mo1 2.7734(7)
Ir2 Mo5 2.8155(7)
Ir3 C331 1.881(8)
Ir3 C332 1.910(8)
Ir3 C341 2.017(7)
Ir3 Ir4 2.7184(4)
Ir3 Mo1 2.7827(7)
Ir3 Mo5 2.8127(7)
Ir4 C341 2.043(6)
Ir4 C6 2.204(7)
Ir4 C7 2.226(7)
Ir4 C10 2.229(7)
Ir4 C9 2.261(7)
Ir4 C8 2.261(7)
Ir4 C141 2.284(7)
Ir4 Mo1 2.7994(7)
Mo1 C111 1.967(7)
Mo1 C141 2.003(8)
Mo1 C3 2.316(8)
Mo1 C2 2.333(7)
Mo1 C4 2.358(7)
Mo1 C1 2.362(7)
Mo1 C5 2.373(7)
Mo1 Mo5 3.0351(9)
Mo5 C551 1.962(8)
Mo5 C251 1.967(7)
Mo5 C15 2.294(8)
Mo5 C19 2.321(8)
Mo5 C16 2.326(8)
Mo5 C18 2.352(8)
Mo5 C17 2.357(8)
O111 C111 1.171(9)
O141 C141 1.169(8)
O221 C221 1.149(9)
O222 C222 1.126(9)
O251 C251 1.177(9)
O331 C331 1.153(9)
O332 C332 1.152(9)
O341 C341 1.181(8)
O551 C551 1.168(10)
C1 C5 1.411(10)
C1 C2 1.417(11)
C1 H1 0.9300
C2 C3 1.406(11)
C2 H2 0.9300
C3 C4 1.432(11)
C3 H3 0.9300
C4 C5 1.411(11)
C4 H4 0.9300
C5 H5 0.9300
C6 C7 1.438(9)
C6 C10 1.440(10)
C6 H6 0.9300
C7 C8 1.442(10)
C7 C11 1.475(9)
C8 C9 1.430(9)
C8 C12 1.504(10)
C9 C10 1.447(10)
C9 C13 1.503(9)
C10 C14 1.495(10)
C11 H11A 0.9600
C11 H11B 0.9600
C11 H11C 0.9600
C12 H12A 0.9600
C12 H12B 0.9600
C12 H12C 0.9600
C13 H13A 0.9600
C13 H13B 0.9600
C13 H13C 0.9600
C14 H14A 0.9600
C14 H14B 0.9600
C14 H14C 0.9600
C15 C16 1.398(13)
C15 C19 1.410(13)
C15 H15 0.9300
C16 C17 1.419(11)
C16 H16 0.9300
C17 C18 1.400(11)
C17 H17 0.9300
C18 C19 1.399(12)
C18 H18 0.9300
C19 H19 0.9300
